data_9011494
loop_
_publ_author_name
'Glinnemann, J.'
'King, H. E.'
'Schulz, H.'
'Hahn, T.'
'La Placa, S. J.'
'Dacol, F.'

_publ_section_title
;Crystal structures of the low-temperature quartz-type phases of SiO2 and GeO2
 at elevated pressure P = 4.0GPa = 40 kbar
;
_journal_name_full 'Zeitschrift fur Kristallographie'
_journal_page_first 177
_journal_page_last 212
_journal_volume 198
_journal_year 1992
_chemical_formula_sum 'O2 Si'
_chemical_name_mineral Quartz
_symmetry_space_group_name_H-M 'P 31 2 1'
_cell_angle_alpha 90
_cell_angle_beta 90
_cell_angle_gamma 120
_cell_length_a 4.775
_cell_length_b 4.775
_cell_length_c 5.3046
_cell_volume 104.744
_database_code_amcsd 0011008
_diffrn_ambient_pressure 4e+06
_exptl_crystal_density_diffrn 2.858
_cod_original_formula_sum 'Si O2'
_cod_database_code 9011494

loop_
_space_group_symop_operation_xyz
x,y,z
y,x,1/3-z
-y,x-y,1/3+z
-x,-x+y,2/3-z
-x+y,-x,2/3+z
x-y,-y,-z

loop_
_atom_site_aniso_label
_atom_site_aniso_U_11
_atom_site_aniso_U_22
_atom_site_aniso_U_33
_atom_site_aniso_U_12
_atom_site_aniso_U_13
_atom_site_aniso_U_23
Si 0.00120 0.00200 0.00690 0.00100 0.00010 0.00020
O 0.01700 0.00900 0.01100 0.01000 0.00300 0.00100

loop_
_atom_site_label
_atom_site_fract_x
_atom_site_fract_y
_atom_site_fract_z
Si 0.45700 0.00000 0.00000
O 0.40800 0.28810 -0.10330

loop_
_cod_related_entry_id
_cod_related_entry_database
_cod_related_entry_code
1 AMCSD 0011008
